data_7218252
loop_
_publ_author_name
'Singh, Suryabhan'
'Bhattacharya, Subrato'

_publ_section_title
;
 Studies of structural diversity due to inter-/intra-molecular hydrogen
 bonding and photoluminescent properties in thiocarboxylate Cu(I) and
 Ag(I) complexes
;
_journal_name_full 'RSC Adv.'
_journal_paper_doi 10.1039/C4RA07883G
_journal_year 2014
_chemical_formula_sum 'C48 H39 Cu O2 P2 S3'
_chemical_formula_weight 869.45
_space_group_IT_number 19
_symmetry_cell_setting orthorhombic
_symmetry_Int_Tables_number 19
_symmetry_space_group_name_Hall 'P 2ac 2ab'
_symmetry_space_group_name_H-M 'P 21 21 21'
_atom_sites_solution_hydrogens geom
_atom_sites_solution_primary direct
_atom_sites_solution_secondary difmap
_audit_creation_method SHELXL-97
_cell_angle_alpha 90.00
_cell_angle_beta 90.00
_cell_angle_gamma 90.00
_cell_formula_units_Z 4
_cell_length_a 13.1995(11)
_cell_length_b 18.078(3)
_cell_length_c 18.115(3)
_cell_measurement_temperature 293(2)
_cell_volume 4322.6(11)
_computing_structure_refinement 'SHELXL-97 (Sheldrick, 1997)'
_diffrn_ambient_temperature 293(2)
_diffrn_measured_fraction_theta_full 0.970
_diffrn_measured_fraction_theta_max 0.715
_diffrn_radiation_monochromator graphite
_diffrn_radiation_type MoK\a
_diffrn_radiation_wavelength 0.71073
_diffrn_reflns_av_R_equivalents 0.0597
_diffrn_reflns_av_sigmaI/netI 0.1002
_diffrn_reflns_limit_h_max 17
_diffrn_reflns_limit_h_min -9
_diffrn_reflns_limit_k_max 21
_diffrn_reflns_limit_k_min -18
_diffrn_reflns_limit_l_max 14
_diffrn_reflns_limit_l_min -22
_diffrn_reflns_number 11241
_diffrn_reflns_theta_full 29.00
_diffrn_reflns_theta_max 29.04
_diffrn_reflns_theta_min 3.09
_diffrn_source 'fine-focus sealed tube'
_exptl_absorpt_coefficient_mu 0.762
_exptl_absorpt_correction_type none
_exptl_crystal_colour Red
_exptl_crystal_density_diffrn 1.336
_exptl_crystal_density_method 'not measured'
_exptl_crystal_description Rectangular
_exptl_crystal_F_000 1800
_exptl_crystal_recrystallization_method 'Chloroform and Petroleum ether'
_exptl_crystal_size_max 0.38
_exptl_crystal_size_mid 0.36
_exptl_crystal_size_min 0.34
_refine_diff_density_max 0.767
_refine_diff_density_min -0.741
_refine_diff_density_rms 0.085
_refine_ls_abs_structure_details 'Flack H D (1983), Acta Cryst. A39, 876-881'
_refine_ls_abs_structure_Flack -0.03(3)
_refine_ls_extinction_method none
_refine_ls_goodness_of_fit_ref 1.040
_refine_ls_hydrogen_treatment riding
_refine_ls_matrix_type full
_refine_ls_number_parameters 482
_refine_ls_number_reflns 7170
_refine_ls_number_restraints 14
_refine_ls_restrained_S_all 1.044
_refine_ls_R_factor_all 0.1259
_refine_ls_R_factor_gt 0.0822
_refine_ls_shift/su_max 0.003
_refine_ls_shift/su_mean 0.000
_refine_ls_structure_factor_coef Fsqd
_refine_ls_weighting_details 'calc w=1/[\s^2^(Fo^2^)+(0.0963P)^2^+8.0546P] where P=(Fo^2^+2Fc^2^)/3'
_refine_ls_weighting_scheme calc
_refine_ls_wR_factor_gt 0.1868
_refine_ls_wR_factor_ref 0.2395
_reflns_number_gt 4791
_reflns_number_total 7170
_reflns_threshold_expression >2sigma(I)
_cod_data_source_file c4ra07883g2.cif
_cod_data_source_block cu-test
_cod_original_cell_volume 4322.7(11)
_cod_database_code 7218252

loop_
_symmetry_equiv_pos_as_xyz
'x, y, z'
'-x+1/2, -y, z+1/2'
'x+1/2, -y+1/2, -z'
'-x, y+1/2, -z+1/2'

loop_
_atom_site_label
_atom_site_type_symbol
_atom_site_fract_x
_atom_site_fract_y
_atom_site_fract_z
_atom_site_U_iso_or_equiv
_atom_site_adp_type
_atom_site_occupancy
_atom_site_symmetry_multiplicity
_atom_site_calc_flag
_atom_site_refinement_flags
_atom_site_disorder_assembly
_atom_site_disorder_group
S3 S 0.9253(5) -0.0701(5) 0.1905(5) 0.0904(15) Uani 0.531(9) 1 d PD A 1
C2 C 0.9553(8) -0.0113(7) 0.2568(8) 0.0904(15) Uani 0.531(9) 1 d PD A 1
C3 C 1.0532(16) -0.0378(15) 0.2787(16) 0.0904(15) Uani 0.531(9) 1 d PD A 1
H3 H 1.0880 -0.0147 0.3169 0.109 Uiso 0.531(9) 1 calc PR A 1
C4 C 1.096(2) -0.0976(17) 0.243(2) 0.0904(15) Uani 0.531(9) 1 d PD A 1
H4 H 1.1593 -0.1180 0.2517 0.109 Uiso 0.531(9) 1 calc PR A 1
C5 C 1.0254(16) -0.1211(16) 0.193(2) 0.0904(15) Uani 0.531(9) 1 d PD A 1
H5 H 1.0345 -0.1623 0.1627 0.109 Uiso 0.531(9) 1 calc PR A 1
C3A C 0.964(2) -0.0655(13) 0.2026(15) 0.0904(15) Uani 0.469(9) 1 d PD A 2
H3A H 0.9112 -0.0715 0.1691 0.109 Uiso 0.469(9) 1 calc PR A 2
C2A C 0.9553(8) -0.0113(7) 0.2568(8) 0.0904(15) Uani 0.469(9) 1 d PD A 2
S3A S 1.0661(6) -0.0139(5) 0.3013(6) 0.0904(15) Uani 0.469(9) 1 d PD A 2
C5A C 1.108(3) -0.0866(17) 0.255(2) 0.0904(15) Uani 0.469(9) 1 d PD A 2
H5A H 1.1679 -0.1101 0.2676 0.109 Uiso 0.469(9) 1 calc PR A 2
C4A C 1.048(2) -0.1111(18) 0.197(2) 0.0904(15) Uani 0.469(9) 1 d PD A 2
H4A H 1.0617 -0.1482 0.1625 0.109 Uiso 0.469(9) 1 calc PR A 2
C7 C 0.6905(6) 0.2266(4) 0.4834(4) 0.062(3) Uani 1 1 d G . .
C8 C 0.7253(6) 0.2013(4) 0.5513(4) 0.091(4) Uani 1 1 d G . .
H8 H 0.7781 0.1673 0.5533 0.109 Uiso 1 1 calc R . .
C9 C 0.6810(8) 0.2268(6) 0.6161(4) 0.103(5) Uani 1 1 d G . .
H9 H 0.7042 0.2099 0.6615 0.123 Uiso 1 1 calc R . .
C10 C 0.6020(8) 0.2776(6) 0.6130(5) 0.138(8) Uani 1 1 d G . .
H10 H 0.5724 0.2946 0.6564 0.165 Uiso 1 1 calc R . .
C11 C 0.5673(6) 0.3028(5) 0.5451(7) 0.166(11) Uani 1 1 d G . .
H11 H 0.5145 0.3368 0.5430 0.199 Uiso 1 1 calc R . .
C12 C 0.6116(6) 0.2774(4) 0.4803(5) 0.058(3) Uani 1 1 d G . .
H12 H 0.5883 0.2943 0.4348 0.069 Uiso 1 1 calc R . .
Cu1 Cu 0.69562(7) 0.15986(6) 0.24073(6) 0.0444(3) Uani 1 1 d . . .
P2 P 0.52380(14) 0.14571(12) 0.25179(16) 0.0460(6) Uani 1 1 d . . .
P1 P 0.76650(17) 0.19764(13) 0.13309(14) 0.0430(5) Uani 1 1 d . . .
S2 S 0.7256(2) 0.24623(14) 0.33461(15) 0.0589(7) Uani 1 1 d . . .
S1 S 0.76300(15) 0.04143(11) 0.24962(19) 0.0563(6) Uani 1 1 d . A .
O1 O 0.9138(5) 0.0915(4) 0.3276(5) 0.0632(19) Uani 1 1 d . A .
O2 O 0.7970(6) 0.1421(4) 0.4212(4) 0.071(2) Uani 1 1 d . . .
H2 H 0.8233 0.1325 0.3813 0.106 Uiso 1 1 calc R . .
C37 C 0.4509(6) 0.2275(5) 0.2270(6) 0.050(2) Uani 1 1 d . . .
C48 C 0.5149(9) 0.0360(6) 0.1470(7) 0.066(3) Uani 1 1 d . . .
H48 H 0.5820 0.0489 0.1379 0.079 Uiso 1 1 calc R . .
C19 C 0.7534(7) 0.2944(5) 0.1059(6) 0.050(2) Uani 1 1 d . . .
C43 C 0.4609(8) 0.0729(5) 0.2023(7) 0.056(3) Uani 1 1 d . . .
C13 C 0.9027(7) 0.1817(5) 0.1263(6) 0.047(2) Uani 1 1 d . . .
C24 C 0.6776(8) 0.3353(6) 0.1391(7) 0.064(3) Uani 1 1 d . . .
H24 H 0.6341 0.3134 0.1730 0.076 Uiso 1 1 calc R . .
C1 C 0.8814(7) 0.0455(5) 0.2811(5) 0.046(2) Uani 1 1 d . . .
C29 C 0.6958(10) 0.0333(8) -0.0099(8) 0.083(4) Uani 1 1 d . . .
H29 H 0.7161 -0.0155 -0.0170 0.099 Uiso 1 1 calc R . .
C40 C 0.3504(10) 0.3562(7) 0.1851(9) 0.084(4) Uani 1 1 d . . .
H40 H 0.3182 0.3993 0.1700 0.101 Uiso 1 1 calc R . .
C6 C 0.7418(7) 0.2018(5) 0.4147(6) 0.051(2) Uani 1 1 d . . .
C30 C 0.7374(8) 0.0737(6) 0.0459(7) 0.069(3) Uani 1 1 d . . .
H30 H 0.7818 0.0509 0.0786 0.083 Uiso 1 1 calc R . .
C31 C 0.4883(7) 0.1240(5) 0.3478(7) 0.057(3) Uani 1 1 d . . .
C39 C 0.4063(10) 0.3552(6) 0.2493(11) 0.100(5) Uani 1 1 d . . .
H39 H 0.4104 0.3970 0.2792 0.120 Uiso 1 1 calc R . .
C20 C 0.8152(8) 0.3273(6) 0.0565(8) 0.071(3) Uani 1 1 d . . .
H20 H 0.8668 0.2994 0.0353 0.085 Uiso 1 1 calc R . .
C42 C 0.3933(9) 0.2295(6) 0.1645(8) 0.074(4) Uani 1 1 d . . .
H42 H 0.3878 0.1876 0.1350 0.089 Uiso 1 1 calc R . .
C25 C 0.7150(6) 0.1474(5) 0.0547(5) 0.046(2) Uani 1 1 d . . .
C32 C 0.5476(8) 0.0751(7) 0.3869(8) 0.074(3) Uani 1 1 d . . .
H32 H 0.6049 0.0556 0.3642 0.089 Uiso 1 1 calc R . .
C38 C 0.4563(8) 0.2906(6) 0.2682(8) 0.076(4) Uani 1 1 d . . .
H38 H 0.4953 0.2902 0.3110 0.091 Uiso 1 1 calc R . .
C47 C 0.4702(11) -0.0191(7) 0.1058(9) 0.090(5) Uani 1 1 d . . .
H47 H 0.5081 -0.0434 0.0700 0.108 Uiso 1 1 calc R . .
C26 C 0.6441(7) 0.1791(6) 0.0070(6) 0.057(3) Uani 1 1 d . . .
H26 H 0.6271 0.2287 0.0120 0.069 Uiso 1 1 calc R . .
C14 C 0.9611(7) 0.1979(7) 0.1868(7) 0.068(3) Uani 1 1 d . . .
H14 H 0.9299 0.2159 0.2291 0.082 Uiso 1 1 calc R . .
C45 C 0.3173(11) -0.0018(9) 0.1712(10) 0.104(5) Uani 1 1 d . . .
H45 H 0.2500 -0.0145 0.1797 0.124 Uiso 1 1 calc R . .
C36 C 0.4035(9) 0.1527(7) 0.3817(8) 0.081(4) Uani 1 1 d . . .
H36 H 0.3613 0.1858 0.3572 0.097 Uiso 1 1 calc R . .
C33 C 0.5262(9) 0.0543(8) 0.4566(8) 0.085(4) Uani 1 1 d . . .
H33 H 0.5669 0.0199 0.4806 0.102 Uiso 1 1 calc R . .
C27 C 0.5995(9) 0.1372(9) -0.0473(8) 0.085(4) Uani 1 1 d . . .
H27 H 0.5520 0.1586 -0.0787 0.102 Uiso 1 1 calc R . .
C46 C 0.3707(12) -0.0387(7) 0.1166(10) 0.097(5) Uani 1 1 d . . .
H46 H 0.3403 -0.0755 0.0883 0.117 Uiso 1 1 calc R . .
C23 C 0.6670(12) 0.4111(7) 0.1208(11) 0.097(5) Uani 1 1 d . . .
H23 H 0.6158 0.4396 0.1417 0.117 Uiso 1 1 calc R . .
C16 C 1.1091(9) 0.1596(10) 0.1272(11) 0.102(5) Uani 1 1 d . . .
H16 H 1.1785 0.1508 0.1276 0.122 Uiso 1 1 calc R . .
C28 C 0.6248(10) 0.0633(9) -0.0555(8) 0.090(4) Uani 1 1 d . . .
H28 H 0.5938 0.0346 -0.0916 0.108 Uiso 1 1 calc R . .
C22 C 0.7340(13) 0.4415(7) 0.0716(11) 0.102(6) Uani 1 1 d . . .
H22 H 0.7304 0.4920 0.0623 0.123 Uiso 1 1 calc R . .
C17 C 1.0547(10) 0.1432(7) 0.0673(10) 0.093(5) Uani 1 1 d . . .
H17 H 1.0869 0.1241 0.0258 0.111 Uiso 1 1 calc R . .
C41 C 0.3428(11) 0.2943(8) 0.1447(10) 0.098(5) Uani 1 1 d . . .
H41 H 0.3028 0.2945 0.1025 0.117 Uiso 1 1 calc R . .
C18 C 0.9505(8) 0.1542(7) 0.0662(7) 0.075(3) Uani 1 1 d . . .
H18 H 0.9136 0.1427 0.0240 0.089 Uiso 1 1 calc R . .
C15 C 1.0643(9) 0.1885(10) 0.1866(9) 0.106(6) Uani 1 1 d . . .
H15 H 1.1026 0.2022 0.2275 0.127 Uiso 1 1 calc R . .
C35 C 0.3835(13) 0.1309(8) 0.4529(10) 0.102(5) Uani 1 1 d . . .
H35 H 0.3254 0.1493 0.4754 0.122 Uiso 1 1 calc R . .
C21 C 0.8054(12) 0.4010(7) 0.0359(10) 0.098(5) Uani 1 1 d . . .
H21 H 0.8459 0.4217 -0.0007 0.118 Uiso 1 1 calc R . .
C44 C 0.3603(10) 0.0529(8) 0.2131(10) 0.101(5) Uani 1 1 d . . .
H44 H 0.3220 0.0768 0.2490 0.121 Uiso 1 1 calc R . .
C34 C 0.4426(12) 0.0846(8) 0.4925(9) 0.092(4) Uani 1 1 d . . .
H34 H 0.4281 0.0735 0.5415 0.110 Uiso 1 1 calc R . .

loop_
_atom_site_aniso_label
_atom_site_aniso_U_11
_atom_site_aniso_U_22
_atom_site_aniso_U_33
_atom_site_aniso_U_23
_atom_site_aniso_U_13
_atom_site_aniso_U_12
S3 0.088(3) 0.094(3) 0.089(4) -0.006(3) -0.003(3) 0.017(2)
C2 0.088(3) 0.094(3) 0.089(4) -0.006(3) -0.003(3) 0.017(2)
C3 0.088(3) 0.094(3) 0.089(4) -0.006(3) -0.003(3) 0.017(2)
C4 0.088(3) 0.094(3) 0.089(4) -0.006(3) -0.003(3) 0.017(2)
C5 0.088(3) 0.094(3) 0.089(4) -0.006(3) -0.003(3) 0.017(2)
C3A 0.088(3) 0.094(3) 0.089(4) -0.006(3) -0.003(3) 0.017(2)
C2A 0.088(3) 0.094(3) 0.089(4) -0.006(3) -0.003(3) 0.017(2)
S3A 0.088(3) 0.094(3) 0.089(4) -0.006(3) -0.003(3) 0.017(2)
C5A 0.088(3) 0.094(3) 0.089(4) -0.006(3) -0.003(3) 0.017(2)
C4A 0.088(3) 0.094(3) 0.089(4) -0.006(3) -0.003(3) 0.017(2)
C7 0.091(7) 0.058(6) 0.037(6) 0.000(5) 0.014(6) -0.027(6)
C8 0.127(10) 0.116(10) 0.031(7) -0.025(6) 0.038(7) -0.051(8)
C9 0.133(12) 0.146(14) 0.030(8) -0.003(7) 0.016(8) -0.009(11)
C10 0.133(15) 0.134(17) 0.15(2) 0.027(15) 0.026(15) -0.005(13)
C11 0.134(15) 0.105(14) 0.26(4) 0.02(2) 0.00(2) -0.029(12)
C12 0.060(5) 0.062(7) 0.051(7) 0.000(5) 0.004(5) -0.002(5)
Cu1 0.0514(5) 0.0472(6) 0.0346(6) 0.0003(5) -0.0020(5) 0.0031(4)
P2 0.0481(10) 0.0447(12) 0.0451(16) 0.0001(12) -0.0040(11) 0.0033(8)
P1 0.0567(11) 0.0420(12) 0.0304(14) -0.0009(10) -0.0019(10) 0.0021(9)
S2 0.0957(18) 0.0463(13) 0.0347(15) 0.0001(11) -0.0042(13) -0.0016(12)
S1 0.0551(10) 0.0427(11) 0.0711(19) 0.0013(14) -0.0094(14) 0.0032(8)
O1 0.071(4) 0.070(5) 0.048(5) -0.001(4) -0.006(4) -0.004(4)
O2 0.099(5) 0.073(5) 0.041(5) -0.002(4) 0.003(4) 0.003(4)
C37 0.048(4) 0.049(5) 0.052(7) 0.004(5) -0.016(4) 0.004(3)
C48 0.087(7) 0.050(6) 0.061(8) -0.008(6) -0.013(6) -0.005(5)
C19 0.066(5) 0.042(5) 0.041(6) -0.005(4) -0.008(5) 0.004(4)
C43 0.067(5) 0.039(5) 0.061(8) 0.004(5) -0.008(5) 0.000(4)
C13 0.059(5) 0.047(5) 0.036(6) 0.000(4) 0.003(4) -0.006(4)
C24 0.088(7) 0.049(6) 0.054(7) 0.000(6) -0.020(6) 0.006(5)
C1 0.063(5) 0.047(5) 0.030(5) 0.018(4) 0.002(4) -0.003(4)
C29 0.102(8) 0.080(8) 0.066(9) -0.037(7) -0.005(8) -0.003(7)
C40 0.101(9) 0.053(7) 0.098(12) 0.007(7) -0.020(8) 0.026(6)
C6 0.065(5) 0.054(6) 0.035(6) -0.012(5) -0.002(4) -0.011(5)
C30 0.082(7) 0.061(7) 0.064(9) -0.011(6) -0.007(6) -0.003(5)
C31 0.061(5) 0.046(5) 0.065(8) 0.001(5) -0.002(5) 0.001(4)
C39 0.120(9) 0.054(7) 0.126(15) 0.003(9) -0.014(11) 0.034(6)
C20 0.075(6) 0.059(7) 0.078(9) 0.010(6) -0.006(6) -0.009(5)
C42 0.091(7) 0.057(7) 0.076(10) -0.004(6) -0.025(7) 0.018(5)
C25 0.054(5) 0.058(6) 0.028(5) -0.009(4) 0.009(4) -0.008(4)
C32 0.062(6) 0.087(8) 0.073(10) 0.020(7) -0.003(6) -0.004(6)
C38 0.090(7) 0.057(6) 0.081(10) -0.004(7) -0.042(7) 0.018(5)
C47 0.109(9) 0.058(7) 0.103(13) -0.028(8) -0.015(9) 0.015(7)
C26 0.060(5) 0.075(7) 0.037(6) 0.000(5) -0.013(4) 0.000(5)
C14 0.061(5) 0.107(9) 0.037(7) 0.012(6) -0.008(5) -0.010(6)
C45 0.092(9) 0.118(12) 0.101(14) -0.007(10) -0.005(9) -0.059(9)
C36 0.098(8) 0.082(8) 0.064(9) 0.006(7) 0.034(7) 0.018(7)
C33 0.082(7) 0.106(10) 0.066(10) 0.026(8) 0.002(7) -0.006(7)
C27 0.080(7) 0.130(12) 0.046(8) -0.012(8) -0.012(6) -0.005(8)
C46 0.126(11) 0.053(7) 0.113(15) -0.008(8) -0.010(10) -0.038(7)
C23 0.112(10) 0.045(7) 0.135(17) -0.010(8) -0.028(10) 0.015(7)
C16 0.060(6) 0.134(13) 0.111(15) 0.038(12) -0.004(8) 0.005(8)
C28 0.098(9) 0.126(12) 0.047(9) -0.042(8) -0.001(7) -0.032(8)
C22 0.119(11) 0.047(7) 0.141(17) 0.018(9) -0.059(11) -0.005(7)
C17 0.079(8) 0.086(9) 0.112(14) -0.014(9) 0.031(9) 0.015(7)
C41 0.124(11) 0.078(9) 0.092(13) -0.005(9) -0.045(10) 0.020(8)
C18 0.072(6) 0.086(8) 0.065(9) -0.012(7) 0.018(6) 0.005(6)
C15 0.064(7) 0.197(18) 0.056(10) 0.006(10) -0.014(7) -0.017(9)
C35 0.129(11) 0.089(10) 0.088(13) 0.003(9) 0.050(10) 0.013(9)
C21 0.113(10) 0.062(8) 0.119(15) 0.044(9) -0.033(10) -0.028(7)
C44 0.089(8) 0.105(10) 0.109(15) -0.020(9) 0.024(8) -0.048(8)
C34 0.120(11) 0.085(10) 0.069(11) 0.004(8) 0.030(9) -0.028(8)

loop_
_atom_type_symbol
_atom_type_description
_atom_type_scat_dispersion_real
_atom_type_scat_dispersion_imag
_atom_type_scat_source
C C 0.0033 0.0016 'International Tables Vol C Tables 4.2.6.8 and 6.1.1.4'
H H 0.0000 0.0000 'International Tables Vol C Tables 4.2.6.8 and 6.1.1.4'
O O 0.0106 0.0060 'International Tables Vol C Tables 4.2.6.8 and 6.1.1.4'
P P 0.1023 0.0942 'International Tables Vol C Tables 4.2.6.8 and 6.1.1.4'
S S 0.1246 0.1234 'International Tables Vol C Tables 4.2.6.8 and 6.1.1.4'
Cu Cu 0.3201 1.2651 'International Tables Vol C Tables 4.2.6.8 and 6.1.1.4'

loop_
_geom_angle_atom_site_label_1
_geom_angle_atom_site_label_2
_geom_angle_atom_site_label_3
_geom_angle
C5 S3 C2 98.9(12)
C3 C2 C1 138.0(15)
C3 C2 S3 101.6(14)
C1 C2 S3 120.2(8)
C4 C3 C2 120(2)
C4 C3 H3 120.0
C2 C3 H3 120.0
C5 C4 C3 106(3)
C5 C4 H4 126.9
C3 C4 H4 126.9
C4 C5 S3 113(2)
C4 C5 H5 123.4
S3 C5 H5 123.4
C4A C3A H3A 118.7
C4A C5A S3A 117(2)
C4A C5A H5A 121.5
S3A C5A H5A 121.5
C3A C4A C5A 102(3)
C3A C4A H4A 129.1
C5A C4A H4A 129.1
C8 C7 C12 120.0
C8 C7 C6 119.5(7)
C12 C7 C6 120.5(7)
C7 C8 C9 120.0
C7 C8 H8 120.0
C9 C8 H8 120.0
C10 C9 C8 120.0
C10 C9 H9 120.0
C8 C9 H9 120.0
C9 C10 C11 120.0
C9 C10 H10 120.0
C11 C10 H10 120.0
C12 C11 C10 120.0
C12 C11 H11 120.0
C10 C11 H11 120.0
C11 C12 C7 120.0
C11 C12 H12 120.0
C7 C12 H12 120.0
P1 Cu1 P2 121.14(10)
P1 Cu1 S1 100.32(11)
P2 Cu1 S1 105.66(8)
P1 Cu1 S2 110.72(10)
P2 Cu1 S2 100.26(11)
S1 Cu1 S2 119.94(11)
C43 P2 C37 103.1(4)
C43 P2 C31 101.4(5)
C37 P2 C31 105.8(5)
C43 P2 Cu1 119.7(4)
C37 P2 Cu1 114.3(3)
C31 P2 Cu1 111.0(3)
C25 P1 C13 103.7(4)
C25 P1 C19 103.4(4)
C13 P1 C19 103.1(4)
C25 P1 Cu1 111.5(3)
C13 P1 Cu1 114.6(3)
C19 P1 Cu1 118.8(3)
C6 S2 Cu1 109.4(3)
C1 S1 Cu1 110.0(3)
C6 O2 H2 109.5
C42 C37 C38 117.4(9)
C42 C37 P2 121.5(8)
C38 C37 P2 121.1(8)
C47 C48 C43 120.9(12)
C47 C48 H48 119.5
C43 C48 H48 119.5
C20 C19 C24 119.4(10)
C20 C19 P1 122.9(8)
C24 C19 P1 117.7(9)
C44 C43 C48 117.6(11)
C44 C43 P2 124.2(10)
C48 C43 P2 118.1(8)
C18 C13 C14 117.3(10)
C18 C13 P1 124.9(8)
C14 C13 P1 117.8(8)
C19 C24 C23 119.2(13)
C19 C24 H24 120.4
C23 C24 H24 120.4
O1 C1 C2 115.6(8)
O1 C1 S1 125.2(7)
C2 C1 S1 119.1(8)
C30 C29 C28 120.9(12)
C30 C29 H29 119.6
C28 C29 H29 119.6
C41 C40 C39 119.4(12)
C41 C40 H40 120.3
C39 C40 H40 120.3
O2 C6 C7 115.3(8)
O2 C6 S2 123.1(7)
C7 C6 S2 121.6(7)
C29 C30 C25 121.3(12)
C29 C30 H30 119.4
C25 C30 H30 119.4
C32 C31 C36 118.3(13)
C32 C31 P2 118.6(9)
C36 C31 P2 123.1(9)
C40 C39 C38 118.3(14)
C40 C39 H39 120.8
C38 C39 H39 120.8
C19 C20 C21 122.9(13)
C19 C20 H20 118.5
C21 C20 H20 118.5
C37 C42 C41 120.2(12)
C37 C42 H42 119.9
C41 C42 H42 119.9
C30 C25 C26 118.0(9)
C30 C25 P1 119.6(8)
C26 C25 P1 122.0(7)
C33 C32 C31 122.8(13)
C33 C32 H32 118.6
C31 C32 H32 118.6
C37 C38 C39 123.0(12)
C37 C38 H38 118.5
C39 C38 H38 118.5
C48 C47 C46 121.3(14)
C48 C47 H47 119.3
C46 C47 H47 119.3
C27 C26 C25 120.3(11)
C27 C26 H26 119.8
C25 C26 H26 119.8
C13 C14 C15 122.0(12)
C13 C14 H14 119.0
C15 C14 H14 119.0
C44 C45 C46 122.2(12)
C44 C45 H45 118.9
C46 C45 H45 118.9
C35 C36 C31 117.8(13)
C35 C36 H36 121.1
C31 C36 H36 121.1
C32 C33 C34 119.6(13)
C32 C33 H33 120.2
C34 C33 H33 120.2
C26 C27 C28 120.2(12)
C26 C27 H27 119.9
C28 C27 H27 119.9
C47 C46 C45 117.5(12)
C47 C46 H46 121.2
C45 C46 H46 121.2
C22 C23 C24 118.4(13)
C22 C23 H23 120.8
C24 C23 H23 120.8
C15 C16 C17 120.3(12)
C15 C16 H16 119.9
C17 C16 H16 119.9
C29 C28 C27 119.1(11)
C29 C28 H28 120.4
C27 C28 H28 120.4
C21 C22 C23 122.9(12)
C21 C22 H22 118.6
C23 C22 H22 118.6
C16 C17 C18 120.8(14)
C16 C17 H17 119.6
C18 C17 H17 119.6
C40 C41 C42 121.6(13)
C40 C41 H41 119.2
C42 C41 H41 119.2
C13 C18 C17 120.2(13)
C13 C18 H18 119.9
C17 C18 H18 119.9
C16 C15 C14 119.3(13)
C16 C15 H15 120.3
C14 C15 H15 120.3
C34 C35 C36 124.5(14)
C34 C35 H35 117.8
C36 C35 H35 117.8
C22 C21 C20 117.0(15)
C22 C21 H21 121.5
C20 C21 H21 121.5
C45 C44 C43 120.4(14)
C45 C44 H44 119.8
C43 C44 H44 119.8
C35 C34 C33 116.9(15)
C35 C34 H34 121.5
C33 C34 H34 121.5

loop_
_geom_bond_atom_site_label_1
_geom_bond_atom_site_label_2
_geom_bond_distance
S3 C5 1.611(17)
S3 C2 1.652(13)
C2 C3 1.435(17)
C2 C1 1.482(14)
C3 C4 1.378(18)
C3 H3 0.9300
C4 C5 1.369(18)
C4 H4 0.9300
C5 H5 0.9300
C3A C4A 1.389(19)
C3A H3A 0.9300
S3A C5A 1.652(18)
C5A C4A 1.388(19)
C5A H5A 0.9300
C4A H4A 0.9300
C7 C8 1.3900
C7 C12 1.3900
C7 C6 1.486(12)
C8 C9 1.3900
C8 H8 0.9300
C9 C10 1.3900
C9 H9 0.9300
C10 C11 1.3900
C10 H10 0.9300
C11 C12 1.3900
C11 H11 0.9300
C12 H12 0.9300
Cu1 P1 2.268(3)
Cu1 P2 2.291(2)
Cu1 S1 2.324(2)
Cu1 S2 2.342(3)
P2 C43 1.796(11)
P2 C37 1.820(9)
P2 C31 1.843(13)
P1 C25 1.818(9)
P1 C13 1.825(9)
P1 C19 1.826(9)
S2 C6 1.671(11)
S1 C1 1.665(9)
O1 C1 1.259(12)
O2 C6 1.307(11)
O2 H2 0.8200
C37 C42 1.363(16)
C37 C38 1.366(15)
C48 C47 1.377(16)
C48 C43 1.399(16)
C48 H48 0.9300
C19 C20 1.350(15)
C19 C24 1.381(14)
C43 C44 1.390(15)
C13 C18 1.353(14)
C13 C14 1.371(14)
C24 C23 1.417(16)
C24 H24 0.9300
C29 C30 1.362(17)
C29 C28 1.361(19)
C29 H29 0.9300
C40 C41 1.341(19)
C40 C39 1.38(2)
C40 H40 0.9300
C30 C25 1.375(13)
C30 H30 0.9300
C31 C32 1.376(15)
C31 C36 1.379(14)
C39 C38 1.385(14)
C39 H39 0.9300
C20 C21 1.390(15)
C20 H20 0.9300
C42 C41 1.394(16)
C42 H42 0.9300
C25 C26 1.395(13)
C32 C33 1.348(18)
C32 H32 0.9300
C38 H38 0.9300
C47 C46 1.375(19)
C47 H47 0.9300
C26 C27 1.374(16)
C26 H26 0.9300
C14 C15 1.372(16)
C14 H14 0.9300
C45 C44 1.369(19)
C45 C46 1.39(2)
C45 H45 0.9300
C36 C35 1.38(2)
C36 H36 0.9300
C33 C34 1.393(19)
C33 H33 0.9300
C27 C28 1.384(19)
C27 H27 0.9300
C46 H46 0.9300
C23 C22 1.37(2)
C23 H23 0.9300
C16 C15 1.33(2)
C16 C17 1.34(2)
C16 H16 0.9300
C28 H28 0.9300
C22 C21 1.36(2)
C22 H22 0.9300
C17 C18 1.390(16)
C17 H17 0.9300
C41 H41 0.9300
C18 H18 0.9300
C15 H15 0.9300
C35 C34 1.35(2)
C35 H35 0.9300
C21 H21 0.9300
C44 H44 0.9300
C34 H34 0.9300
